data_1569326
loop_
_publ_author_name
'Korzun, Andr&#xe9;'
'Crespi, Stefano'
'Golz, Christopher'
'Bismuto, Alessandro'

_publ_section_title
;
 Replacing the BO in BODIPY: unlocking the path to SBDIPY and BIDIPY
 chromophores.
;
_journal_issue 24
_journal_name_full 'Chemical science'
_journal_page_first 6579
_journal_page_last 6584
_journal_paper_doi 10.1039/d3sc01493b
_journal_volume 14
_journal_year 2023
_chemical_formula_moiety 'C34 H46 Bi2 Cl4 N4 O2'
_chemical_formula_sum 'C34 H46 Bi2 Cl4 N4 O2'
_chemical_formula_weight 1102.51
_space_group_crystal_system monoclinic
_space_group_IT_number 14
_space_group_name_Hall '-P 2ybc'
_space_group_name_H-M_alt 'P 1 21/c 1'
_atom_sites_solution_hydrogens geom
_atom_sites_solution_primary dual
_audit_creation_date 2022-08-22
_audit_creation_method
;FinalCif V108 by Daniel Kratzert, Freiburg 2022,
https://dkratzert.de/finalcif.html
;
_audit_update_record
;
2023-02-13 deposited with the CCDC.	2023-05-29 downloaded from the CCDC.
;
_cell_angle_alpha 90
_cell_angle_beta 95.441(4)
_cell_angle_gamma 90
_cell_formula_units_Z 2
_cell_length_a 8.7403(9)
_cell_length_b 9.2435(6)
_cell_length_c 22.984(3)
_cell_measurement_reflns_used 1040
_cell_measurement_temperature 100.00
_cell_measurement_theta_max 22.87
_cell_measurement_theta_min 2.34
_cell_volume 1848.5(3)
_computing_cell_refinement 'SAINT V8.40B (?, 2016)'
_computing_data_collection 'Bruker BIS V6.2.15/2021-03-15 && APEX4 2021.4-0'
_computing_data_reduction 'SAINT V8.40B (?, 2016)'
_computing_molecular_graphics 'Olex2 1.5 (Dolomanov et al., 2009)'
_computing_publication_material 'Olex2 1.5 (Dolomanov et al., 2009)'
_computing_structure_refinement 'XL  (Sheldrick, 2008)'
_computing_structure_solution 'XT  (Sheldrick, 2015)'
_diffrn_ambient_environment N~2~
_diffrn_ambient_temperature 100.00
_diffrn_detector CPAD
_diffrn_detector_area_resol_mean 7.41
_diffrn_detector_type 'Bruker PHOTON III'
_diffrn_measured_fraction_theta_full 1.000
_diffrn_measured_fraction_theta_max 0.935
_diffrn_measurement_device 'four-circle diffractometer'
_diffrn_measurement_device_type 'Bruker D8 VENTURE dual wavelength Mo/Ag'
_diffrn_measurement_method '\w and \f scans'
_diffrn_measurement_specimen_support 'MiTeGen micromount'
_diffrn_radiation_monochromator 'mirror optics'
_diffrn_radiation_probe x-ray
_diffrn_radiation_type MoK\a
_diffrn_radiation_wavelength 0.71073
_diffrn_reflns_av_R_equivalents 0.0337
_diffrn_reflns_av_unetI/netI 0.0241
_diffrn_reflns_Laue_measured_fraction_full 1.000
_diffrn_reflns_Laue_measured_fraction_max 0.935
_diffrn_reflns_limit_h_max 13
_diffrn_reflns_limit_h_min -13
_diffrn_reflns_limit_k_max 14
_diffrn_reflns_limit_k_min -14
_diffrn_reflns_limit_l_max 35
_diffrn_reflns_limit_l_min -35
_diffrn_reflns_number 46052
_diffrn_reflns_point_group_measured_fraction_full 1.000
_diffrn_reflns_point_group_measured_fraction_max 0.935
_diffrn_reflns_theta_full 25.242
_diffrn_reflns_theta_max 33.757
_diffrn_reflns_theta_min 2.341
_diffrn_source 'microfocus sealed X-ray tube'
_diffrn_source_current 1.4
_diffrn_source_power 0.07
_diffrn_source_type 'Incoatec I\ms'
_diffrn_source_voltage 50.0
_diffrn_standards_number 0
_exptl_absorpt_coefficient_mu 9.832
_exptl_absorpt_correction_T_max 0.7694
_exptl_absorpt_correction_T_min 0.4930
_exptl_absorpt_correction_type multi-scan
_exptl_absorpt_process_details
;
SADABS-2016/2 (Bruker,2016/2) was used for absorption correction.
wR2(int) was 0.0911 before and 0.0515 after correction.
The Ratio of minimum to maximum transmission is 0.6408.
The \l/2 correction factor is Not present.
;
_exptl_crystal_colour orange
_exptl_crystal_colour_primary orange
_exptl_crystal_density_diffrn 1.981
_exptl_crystal_description block
_exptl_crystal_F_000 1056
_exptl_crystal_size_max 0.156
_exptl_crystal_size_mid 0.074
_exptl_crystal_size_min 0.034
_refine_diff_density_max 1.098
_refine_diff_density_min -0.946
_refine_diff_density_rms 0.133
_refine_ls_extinction_method none
_refine_ls_goodness_of_fit_ref 1.044
_refine_ls_hydrogen_treatment constr
_refine_ls_matrix_type full
_refine_ls_number_parameters 212
_refine_ls_number_reflns 6909
_refine_ls_number_restraints 0
_refine_ls_restrained_S_all 1.044
_refine_ls_R_factor_all 0.0262
_refine_ls_R_factor_gt 0.0187
_refine_ls_shift/su_max 0.005
_refine_ls_shift/su_mean 0.000
_refine_ls_structure_factor_coef Fsqd
_refine_ls_weighting_details 'w=1/[\s^2^(Fo^2^)+(0.0086P)^2^+2.1124P] where P=(Fo^2^+2Fc^2^)/3'
_refine_ls_weighting_scheme calc
_refine_ls_wR_factor_gt 0.0324
_refine_ls_wR_factor_ref 0.0348
_reflns_Friedel_coverage 0.000
_reflns_number_gt 6071
_reflns_number_total 6909
_reflns_threshold_expression 'I > 2\s(I)'
_cod_data_source_file d3sc01493b2.cif
_cod_data_source_block mo_1749_cg_0m
_cod_database_code 1569326
_shelx_shelxl_version_number 2018/3
_olex2_refinement_description
;
1. Fixed Uiso
 At 1.2 times of:
  All C(H) groups, All C(H,H) groups
 At 1.5 times of:
  All C(H,H,H) groups
2.a Secondary CH2 refined with riding coordinates:
 C14(H14A,H14B), C15(H15A,H15B), C16(H16A,H16B), C17(H17A,H17B)
2.b Aromatic/amide H refined with riding coordinates:
 C3(H3), C6(H6), C9(H9)
2.c Idealised Me refined as rotating group:
 C1(H1A,H1B,H1C), C11(H11A,H11B,H11C), C12(H12A,H12B,H12C), C13(H13A,H13B,H13C)
;
_olex2_submission_special_instructions 'No special instructions were received'
_shelx_space_group_comment
;
The symmetry employed for this shelxl refinement is uniquely defined
by the following loop, which should always be used as a source of
symmetry information in preference to the above space-group names.
They are only intended as comments.
;
_shelx_estimated_absorpt_t_min 0.309
_shelx_estimated_absorpt_t_max 0.731
_diffrn_measurement_ambient_temperature_device_make 'Oxford Cryostream 800'

loop_
_space_group_symop_operation_xyz
'x, y, z'
'-x, y+1/2, -z+1/2'
'-x, -y, -z'
'x, -y-1/2, z-1/2'

loop_
_atom_site_label
_atom_site_type_symbol
_atom_site_fract_x
_atom_site_fract_y
_atom_site_fract_z
_atom_site_U_iso_or_equiv
_atom_site_adp_type
_atom_site_occupancy
_atom_site_site_symmetry_order
_atom_site_calc_flag
_atom_site_refinement_flags_posn
_atom_site_refinement_flags_adp
_atom_site_refinement_flags_occupancy
_atom_site_disorder_assembly
_atom_site_disorder_group
Bi1 Bi 0.37528(2) 0.44955(2) 0.40964(2) 0.00992(2) Uani 1 1 d . . . . .
Cl1 Cl 0.58868(6) 0.64950(5) 0.46340(2) 0.01789(9) Uani 1 1 d . . . . .
Cl2 Cl 0.13383(6) 0.38012(6) 0.34206(2) 0.02179(10) Uani 1 1 d . . . . .
O1 O 0.16450(18) 0.6443(2) 0.44611(7) 0.0279(4) Uani 1 1 d . . . . .
N1 N 0.48647(19) 0.53821(17) 0.33249(7) 0.0125(3) Uani 1 1 d . . . . .
N2 N 0.50050(18) 0.24659(17) 0.38528(7) 0.0120(3) Uani 1 1 d . . . . .
C1 C 0.3182(2) 0.7546(2) 0.32044(9) 0.0190(4) Uani 1 1 d . . . . .
H1A H 0.228773 0.704153 0.301046 0.028 Uiso 1 1 calc R U . . .
H1B H 0.324231 0.852138 0.304108 0.028 Uiso 1 1 calc R U . . .
H1C H 0.307784 0.761198 0.362436 0.028 Uiso 1 1 calc R U . . .
C2 C 0.4605(2) 0.6730(2) 0.31090(8) 0.0144(4) Uani 1 1 d . . . . .
C3 C 0.5839(2) 0.7178(2) 0.28049(9) 0.0175(4) Uani 1 1 d . . . . .
H3 H 0.591582 0.807090 0.260533 0.021 Uiso 1 1 calc R U . . .
C4 C 0.6926(2) 0.6082(2) 0.28480(9) 0.0155(4) Uani 1 1 d . . . . .
C5 C 0.6317(2) 0.4955(2) 0.31786(8) 0.0129(3) Uani 1 1 d . . . . .
C6 C 0.6969(2) 0.3605(2) 0.32970(8) 0.0128(3) Uani 1 1 d . . . . .
H6 H 0.796177 0.346437 0.317074 0.015 Uiso 1 1 calc R U . . .
C7 C 0.6364(2) 0.2435(2) 0.35748(8) 0.0115(3) Uani 1 1 d . . . . .
C8 C 0.6929(2) 0.0989(2) 0.35870(8) 0.0135(3) Uani 1 1 d . . . . .
C9 C 0.5904(2) 0.0172(2) 0.38720(9) 0.0159(4) Uani 1 1 d . . . . .
H9 H 0.597469 -0.083827 0.394666 0.019 Uiso 1 1 calc R U . . .
C10 C 0.4740(2) 0.1101(2) 0.40317(8) 0.0134(3) Uani 1 1 d . . . . .
C11 C 0.3370(2) 0.0692(2) 0.43373(10) 0.0197(4) Uani 1 1 d . . . . .
H11A H 0.344117 0.114781 0.472387 0.030 Uiso 1 1 calc R U . . .
H11B H 0.333714 -0.036181 0.438152 0.030 Uiso 1 1 calc R U . . .
H11C H 0.243385 0.102135 0.410720 0.030 Uiso 1 1 calc R U . . .
C12 C 0.8424(2) 0.6051(2) 0.25830(10) 0.0216(4) Uani 1 1 d . . . . .
H12A H 0.909573 0.531794 0.278110 0.032 Uiso 1 1 calc R U . . .
H12B H 0.891710 0.700179 0.262755 0.032 Uiso 1 1 calc R U . . .
H12C H 0.824047 0.581243 0.216680 0.032 Uiso 1 1 calc R U . . .
C13 C 0.8305(2) 0.0465(2) 0.33069(9) 0.0183(4) Uani 1 1 d . . . . .
H13A H 0.863678 -0.046879 0.347677 0.027 Uiso 1 1 calc R U . . .
H13B H 0.914057 0.116942 0.337508 0.027 Uiso 1 1 calc R U . . .
H13C H 0.803722 0.035181 0.288561 0.027 Uiso 1 1 calc R U . . .
C14 C 0.0153(3) 0.6911(3) 0.42008(10) 0.0263(5) Uani 1 1 d . . . . .
H14A H -0.059840 0.610798 0.419030 0.032 Uiso 1 1 calc R U . . .
H14B H 0.021960 0.726552 0.379751 0.032 Uiso 1 1 calc R U . . .
C15 C -0.0307(2) 0.8113(2) 0.45891(10) 0.0202(4) Uani 1 1 d . . . . .
H15A H -0.143736 0.823399 0.456140 0.024 Uiso 1 1 calc R U . . .
H15B H 0.017568 0.904164 0.449466 0.024 Uiso 1 1 calc R U . . .
C16 C 0.0314(3) 0.7561(3) 0.51845(10) 0.0283(5) Uani 1 1 d . . . . .
H16A H 0.046008 0.836082 0.547064 0.034 Uiso 1 1 calc R U . . .
H16B H -0.037988 0.682846 0.533213 0.034 Uiso 1 1 calc R U . . .
C17 C 0.1836(3) 0.6896(2) 0.50674(9) 0.0209(4) Uani 1 1 d . . . . .
H17A H 0.267533 0.761499 0.513128 0.025 Uiso 1 1 calc R U . . .
H17B H 0.208012 0.605760 0.532766 0.025 Uiso 1 1 calc R U . . .

loop_
_atom_site_aniso_label
_atom_site_aniso_U_11
_atom_site_aniso_U_22
_atom_site_aniso_U_33
_atom_site_aniso_U_23
_atom_site_aniso_U_13
_atom_site_aniso_U_12
Bi1 0.00944(3) 0.01058(3) 0.00974(3) -0.00071(2) 0.00095(2) 0.00061(2)
Cl1 0.0226(2) 0.0167(2) 0.0139(2) 0.00205(17) -0.00086(17) -0.00704(18)
Cl2 0.0145(2) 0.0242(2) 0.0255(2) -0.0084(2) -0.00425(18) 0.00066(19)
O1 0.0205(8) 0.0425(10) 0.0196(7) -0.0134(7) -0.0042(6) 0.0172(7)
N1 0.0137(7) 0.0125(7) 0.0115(7) -0.0003(6) 0.0020(6) 0.0003(6)
N2 0.0117(7) 0.0117(7) 0.0131(7) 0.0001(6) 0.0041(6) 0.0008(6)
C1 0.0218(10) 0.0164(9) 0.0187(9) 0.0015(8) 0.0022(8) 0.0044(8)
C2 0.0183(9) 0.0122(8) 0.0125(8) 0.0002(7) -0.0006(7) 0.0008(7)
C3 0.0207(10) 0.0153(9) 0.0162(9) 0.0043(7) -0.0004(8) -0.0010(7)
C4 0.0150(9) 0.0170(9) 0.0144(9) 0.0025(7) 0.0007(7) -0.0025(7)
C5 0.0124(8) 0.0145(8) 0.0118(8) -0.0002(7) 0.0008(6) -0.0016(7)
C6 0.0111(8) 0.0153(8) 0.0121(8) 0.0001(7) 0.0014(6) 0.0005(7)
C7 0.0103(8) 0.0130(8) 0.0111(8) 0.0003(7) 0.0008(6) 0.0014(7)
C8 0.0130(8) 0.0139(8) 0.0134(8) 0.0006(7) 0.0011(7) 0.0024(7)
C9 0.0188(9) 0.0113(8) 0.0180(9) 0.0010(7) 0.0038(7) 0.0014(7)
C10 0.0147(9) 0.0124(8) 0.0134(8) 0.0006(7) 0.0019(7) -0.0006(7)
C11 0.0195(10) 0.0167(9) 0.0244(10) -0.0010(8) 0.0099(8) -0.0028(8)
C12 0.0178(10) 0.0236(10) 0.0241(11) 0.0089(9) 0.0050(8) -0.0023(8)
C13 0.0174(9) 0.0178(9) 0.0207(9) 0.0000(8) 0.0067(7) 0.0040(8)
C14 0.0166(10) 0.0384(13) 0.0227(11) -0.0080(10) -0.0038(8) 0.0106(9)
C15 0.0157(9) 0.0196(10) 0.0253(11) 0.0007(8) 0.0021(8) 0.0040(8)
C16 0.0263(12) 0.0392(13) 0.0196(10) -0.0042(10) 0.0035(9) 0.0122(10)
C17 0.0207(10) 0.0265(11) 0.0148(9) -0.0049(8) -0.0013(8) 0.0073(8)

loop_
_atom_type_symbol
_atom_type_description
_atom_type_scat_dispersion_real
_atom_type_scat_dispersion_imag
_atom_type_scat_source
C C 0.0033 0.0016 'International Tables Vol C Tables 4.2.6.8 and 6.1.1.4'
H H 0.0000 0.0000 'International Tables Vol C Tables 4.2.6.8 and 6.1.1.4'
Bi Bi -4.1077 10.2566 'International Tables Vol C Tables 4.2.6.8 and 6.1.1.4'
Cl Cl 0.1484 0.1585 'International Tables Vol C Tables 4.2.6.8 and 6.1.1.4'
N N 0.0061 0.0033 'International Tables Vol C Tables 4.2.6.8 and 6.1.1.4'
O O 0.0106 0.0060 'International Tables Vol C Tables 4.2.6.8 and 6.1.1.4'

loop_
_geom_angle_atom_site_label_1
_geom_angle_atom_site_label_2
_geom_angle_atom_site_label_3
_geom_angle
_geom_angle_site_symmetry_1
_geom_angle_site_symmetry_3
_geom_angle_publ_flag
Cl1 Bi1 Cl1 76.917(15) . 3_666 ?
Cl2 Bi1 Cl1 153.417(16) . . ?
Cl2 Bi1 Cl1 120.423(17) . 3_666 ?
Cl2 Bi1 O1 79.27(4) . . ?
O1 Bi1 Cl1 85.21(4) . 3_666 ?
O1 Bi1 Cl1 82.68(4) . . ?
N1 Bi1 Cl1 77.90(4) . . ?
N1 Bi1 Cl1 148.12(4) . 3_666 ?
N1 Bi1 Cl2 90.34(4) . . ?
N1 Bi1 O1 110.57(6) . . ?
N1 Bi1 N2 81.52(6) . . ?
N2 Bi1 Cl1 109.57(4) . . ?
N2 Bi1 Cl1 88.82(4) . 3_666 ?
N2 Bi1 Cl2 91.83(4) . . ?
N2 Bi1 O1 164.80(6) . . ?
Bi1 Cl1 Bi1 103.083(15) . 3_666 ?
C14 O1 Bi1 132.05(12) . . ?
C14 O1 C17 109.13(16) . . ?
C17 O1 Bi1 117.43(12) . . ?
C2 N1 Bi1 123.59(13) . . ?
C2 N1 C5 107.22(16) . . ?
C5 N1 Bi1 123.67(12) . . ?
C7 N2 Bi1 125.37(12) . . ?
C10 N2 Bi1 126.52(12) . . ?
C10 N2 C7 107.26(15) . . ?
H1A C1 H1B 109.5 . . ?
H1A C1 H1C 109.5 . . ?
H1B C1 H1C 109.5 . . ?
C2 C1 H1A 109.5 . . ?
C2 C1 H1B 109.5 . . ?
C2 C1 H1C 109.5 . . ?
N1 C2 C1 121.77(18) . . ?
N1 C2 C3 110.12(17) . . ?
C3 C2 C1 128.11(18) . . ?
C2 C3 H3 126.2 . . ?
C4 C3 C2 107.69(18) . . ?
C4 C3 H3 126.2 . . ?
C3 C4 C5 106.51(18) . . ?
C3 C4 C12 127.31(19) . . ?
C5 C4 C12 126.15(18) . . ?
N1 C5 C4 108.42(17) . . ?
C6 C5 N1 124.79(17) . . ?
C6 C5 C4 126.57(18) . . ?
C5 C6 H6 115.7 . . ?
C7 C6 C5 128.65(18) . . ?
C7 C6 H6 115.7 . . ?
N2 C7 C8 108.49(16) . . ?
C6 C7 N2 124.83(17) . . ?
C6 C7 C8 126.49(17) . . ?
C7 C8 C13 125.89(18) . . ?
C9 C8 C7 106.46(17) . . ?
C9 C8 C13 127.53(18) . . ?
C8 C9 H9 126.1 . . ?
C8 C9 C10 107.87(17) . . ?
C10 C9 H9 126.1 . . ?
N2 C10 C9 109.91(17) . . ?
N2 C10 C11 123.15(17) . . ?
C9 C10 C11 126.91(17) . . ?
C10 C11 H11A 109.5 . . ?
C10 C11 H11B 109.5 . . ?
C10 C11 H11C 109.5 . . ?
H11A C11 H11B 109.5 . . ?
H11A C11 H11C 109.5 . . ?
H11B C11 H11C 109.5 . . ?
C4 C12 H12A 109.5 . . ?
C4 C12 H12B 109.5 . . ?
C4 C12 H12C 109.5 . . ?
H12A C12 H12B 109.5 . . ?
H12A C12 H12C 109.5 . . ?
H12B C12 H12C 109.5 . . ?
C8 C13 H13A 109.5 . . ?
C8 C13 H13B 109.5 . . ?
C8 C13 H13C 109.5 . . ?
H13A C13 H13B 109.5 . . ?
H13A C13 H13C 109.5 . . ?
H13B C13 H13C 109.5 . . ?
O1 C14 H14A 110.8 . . ?
O1 C14 H14B 110.8 . . ?
O1 C14 C15 104.88(18) . . ?
H14A C14 H14B 108.8 . . ?
C15 C14 H14A 110.8 . . ?
C15 C14 H14B 110.8 . . ?
C14 C15 H15A 111.5 . . ?
C14 C15 H15B 111.5 . . ?
C14 C15 C16 101.22(18) . . ?
H15A C15 H15B 109.3 . . ?
C16 C15 H15A 111.5 . . ?
C16 C15 H15B 111.5 . . ?
C15 C16 H16A 111.2 . . ?
C15 C16 H16B 111.2 . . ?
H16A C16 H16B 109.1 . . ?
C17 C16 C15 102.86(18) . . ?
C17 C16 H16A 111.2 . . ?
C17 C16 H16B 111.2 . . ?
O1 C17 C16 105.38(17) . . ?
O1 C17 H17A 110.7 . . ?
O1 C17 H17B 110.7 . . ?
C16 C17 H17A 110.7 . . ?
C16 C17 H17B 110.7 . . ?
H17A C17 H17B 108.8 . . ?

loop_
_geom_bond_atom_site_label_1
_geom_bond_atom_site_label_2
_geom_bond_distance
_geom_bond_site_symmetry_2
_geom_bond_publ_flag
Bi1 Cl1 3.0460(6) 3_666 ?
Bi1 Cl1 2.8258(5) . ?
Bi1 Cl2 2.5799(5) . ?
Bi1 O1 2.7622(15) . ?
Bi1 N1 2.2554(16) . ?
Bi1 N2 2.2687(16) . ?
O1 C14 1.449(3) . ?
O1 C17 1.450(2) . ?
N1 C2 1.353(2) . ?
N1 C5 1.400(2) . ?
N2 C7 1.401(2) . ?
N2 C10 1.354(2) . ?
C1 H1A 0.9800 . ?
C1 H1B 0.9800 . ?
C1 H1C 0.9800 . ?
C1 C2 1.488(3) . ?
C2 C3 1.402(3) . ?
C3 H3 0.9500 . ?
C3 C4 1.386(3) . ?
C4 C5 1.422(3) . ?
C4 C12 1.495(3) . ?
C5 C6 1.388(3) . ?
C6 H6 0.9500 . ?
C6 C7 1.386(3) . ?
C7 C8 1.424(3) . ?
C8 C9 1.383(3) . ?
C8 C13 1.497(3) . ?
C9 H9 0.9500 . ?
C9 C10 1.407(3) . ?
C10 C11 1.493(3) . ?
C11 H11A 0.9800 . ?
C11 H11B 0.9800 . ?
C11 H11C 0.9800 . ?
C12 H12A 0.9800 . ?
C12 H12B 0.9800 . ?
C12 H12C 0.9800 . ?
C13 H13A 0.9800 . ?
C13 H13B 0.9800 . ?
C13 H13C 0.9800 . ?
C14 H14A 0.9900 . ?
C14 H14B 0.9900 . ?
C14 C15 1.503(3) . ?
C15 H15A 0.9900 . ?
C15 H15B 0.9900 . ?
C15 C16 1.512(3) . ?
C16 H16A 0.9900 . ?
C16 H16B 0.9900 . ?
C16 C17 1.512(3) . ?
C17 H17A 0.9900 . ?
C17 H17B 0.9900 . ?

loop_
_geom_torsion_atom_site_label_1
_geom_torsion_atom_site_label_2
_geom_torsion_atom_site_label_3
_geom_torsion_atom_site_label_4
_geom_torsion
_geom_torsion_site_symmetry_1
_geom_torsion_site_symmetry_2
_geom_torsion_site_symmetry_3
_geom_torsion_site_symmetry_4
_geom_torsion_publ_flag
Bi1 O1 C14 C15 -173.70(14) . . . . ?
Bi1 O1 C17 C16 -163.30(15) . . . . ?
Bi1 N1 C2 C1 -23.1(3) . . . . ?
Bi1 N1 C2 C3 156.61(13) . . . . ?
Bi1 N1 C5 C4 -156.14(13) . . . . ?
Bi1 N1 C5 C6 29.0(3) . . . . ?
Bi1 N2 C7 C6 -14.5(3) . . . . ?
Bi1 N2 C7 C8 170.18(12) . . . . ?
Bi1 N2 C10 C9 -170.12(13) . . . . ?
Bi1 N2 C10 C11 11.4(3) . . . . ?
O1 C14 C15 C16 -37.0(2) . . . . ?
N1 C2 C3 C4 -1.7(2) . . . . ?
N1 C5 C6 C7 -0.3(3) . . . . ?
N2 C7 C8 C9 0.0(2) . . . . ?
N2 C7 C8 C13 176.17(18) . . . . ?
C1 C2 C3 C4 178.0(2) . . . . ?
C2 N1 C5 C4 -1.7(2) . . . . ?
C2 N1 C5 C6 -176.52(18) . . . . ?
C2 C3 C4 C5 0.7(2) . . . . ?
C2 C3 C4 C12 178.6(2) . . . . ?
C3 C4 C5 N1 0.6(2) . . . . ?
C3 C4 C5 C6 175.35(19) . . . . ?
C4 C5 C6 C7 -174.2(2) . . . . ?
C5 N1 C2 C1 -177.63(18) . . . . ?
C5 N1 C2 C3 2.1(2) . . . . ?
C5 C6 C7 N2 -7.7(3) . . . . ?
C5 C6 C7 C8 166.8(2) . . . . ?
C6 C7 C8 C9 -175.29(19) . . . . ?
C6 C7 C8 C13 0.9(3) . . . . ?
C7 N2 C10 C9 -0.3(2) . . . . ?
C7 N2 C10 C11 -178.74(18) . . . . ?
C7 C8 C9 C10 -0.1(2) . . . . ?
C8 C9 C10 N2 0.3(2) . . . . ?
C8 C9 C10 C11 178.6(2) . . . . ?
C10 N2 C7 C6 175.55(18) . . . . ?
C10 N2 C7 C8 0.2(2) . . . . ?
C12 C4 C5 N1 -177.37(19) . . . . ?
C12 C4 C5 C6 -2.6(3) . . . . ?
C13 C8 C9 C10 -176.26(19) . . . . ?
C14 O1 C17 C16 4.9(3) . . . . ?
C14 C15 C16 C17 39.5(2) . . . . ?
C15 C16 C17 O1 -28.0(2) . . . . ?
C17 O1 C14 C15 20.4(3) . . . . ?
